data_7150283
loop_
_publ_author_name
'Wong, Wallace W. H.'
'Vickers, Matthew S.'
'Cowley, Andrew R.'
'Paul, Rowena L.'
'Beer, Paul D.'

_publ_section_title
;
 Tetrakis(imidazolium) macrocyclic receptors for anion binding.
;
_journal_issue 23
_journal_name_full 'Organic &amp; biomolecular chemistry'
_journal_page_first 4201
_journal_page_last 4208
_journal_paper_doi 10.1039/b510068b
_journal_volume 3
_journal_year 2005
_chemical_compound_source
;
synthesis as described
;
_chemical_formula_moiety ' C42 H48 N8,2 (C2 H3 N),4(P F6)'
_chemical_formula_sum 'C46 H54 F24 N10 P4'
_chemical_formula_weight 1326.85
_chemical_name_systematic
;
?
;
_space_group_IT_number 2
_symmetry_cell_setting triclinic
_symmetry_space_group_name_Hall '-P 1'
_symmetry_space_group_name_H-M 'P -1'
_atom_sites_solution_hydrogens geom
_atom_sites_solution_primary direct
_cell_angle_alpha 65.7093(10)
_cell_angle_beta 71.7542(9)
_cell_angle_gamma 83.9297(7)
_cell_formula_units_Z 1
_cell_length_a 9.6741(2)
_cell_length_b 12.6292(2)
_cell_length_c 13.1081(2)
_cell_measurement_reflns_used 5835
_cell_measurement_temperature 150
_cell_measurement_theta_max 27
_cell_measurement_theta_min 5
_cell_volume 1385.83(4)
_computing_cell_refinement
;
KappaCCD software 'DENZO' (Otwinowski & Minor, 1996)
;
_computing_data_collection
;
KappaCCD software 'Collect' (Nonius, 2000)
;
_computing_data_reduction
;
KappaCCD software 'DENZO' (Otwinowski & Minor, 1996)
;
_computing_publication_material
;
CRYSTALS (Watkin et al, 2001)
;
_computing_structure_refinement
;
CRYSTALS (Watkin et al, 2001)
;
_computing_structure_solution 'SIR92 (Giacovazzo et al, 1992)'
_diffrn_ambient_temperature 150
_diffrn_measured_fraction_theta_full 0.992
_diffrn_measured_fraction_theta_max 0.992
_diffrn_measurement_device_type
;
Nonius KappaCCD
;
_diffrn_measurement_method \w
_diffrn_radiation_monochromator graphite
_diffrn_radiation_type 'Mo K\a'
_diffrn_radiation_wavelength 0.71073
_diffrn_reflns_av_R_equivalents 0.064
_diffrn_reflns_limit_h_max 12
_diffrn_reflns_limit_h_min -12
_diffrn_reflns_limit_k_max 16
_diffrn_reflns_limit_k_min -16
_diffrn_reflns_limit_l_max 16
_diffrn_reflns_limit_l_min -16
_diffrn_reflns_number 41262
_diffrn_reflns_theta_full 27.502
_diffrn_reflns_theta_max 27.502
_diffrn_reflns_theta_min 5.108
_diffrn_standards_decay_% 0.00
_diffrn_standards_interval_count 0
_diffrn_standards_interval_time 0
_diffrn_standards_number 0
_exptl_absorpt_coefficient_mu 0.262
_exptl_absorpt_correction_T_max 0.97
_exptl_absorpt_correction_T_min 0.92
_exptl_absorpt_correction_type multi-scan
_exptl_absorpt_process_details
;
Denzo/Scalepack (Otwinowski & Minor, 1996)
;
_exptl_crystal_colour ' colourless '
_exptl_crystal_density_diffrn 1.590
_exptl_crystal_description ' prism '
_exptl_crystal_F_000 676
_exptl_crystal_size_max 0.32
_exptl_crystal_size_mid 0.10
_exptl_crystal_size_min 0.10
_refine_diff_density_max 0.62
_refine_diff_density_min -0.49
_refine_ls_extinction_method None
_refine_ls_goodness_of_fit_ref 1.1089
_refine_ls_hydrogen_treatment noref
_refine_ls_matrix_type full
_refine_ls_number_parameters 379
_refine_ls_number_reflns 3552
_refine_ls_number_restraints 0
_refine_ls_R_factor_all 0.1081
_refine_ls_R_factor_gt 0.0526
_refine_ls_shift/su_max 0.004330
_refine_ls_structure_factor_coef F
_refine_ls_weighting_details
;
Method, part 1, Chebychev polynomial, (Watkin, 1994, Prince, 1982)
[weight] = 1.0/[A~0~*T~0~(x)+A~1~*T~1~(x) ... +A~n-1~]*T~n-1~(x)]
where A~i~ are the Chebychev coefficients listed below and x= Fcalc/Fmax
Method = Robust Weighting (Prince, 1982)
W = [weight] * [1-(deltaF/6*sigmaF)^2^]^2^
A~i~ are:
0.963 0.698 0.660
;
_refine_ls_weighting_scheme calc
_refine_ls_wR_factor_all 0.0940
_refine_ls_wR_factor_gt 0.0611
_refine_ls_wR_factor_ref 0.0611
_reflns_limit_h_max 12
_reflns_limit_h_min -11
_reflns_limit_k_max 16
_reflns_limit_k_min -14
_reflns_limit_l_max 16
_reflns_limit_l_min 0
_reflns_number_gt 3552
_reflns_number_total 6294
_reflns_threshold_expression I>2.00u(I)
_cod_data_source_file b510068b.txt
_cod_data_source_block Compound_Xb
_cod_depositor_comments
;
The following automatic conversions were performed:
'_symmetry_cell_setting' value 'Triclinic' changed to 'triclinic'
according to '/home/saulius/struct/CIF-dictionaries/cif_core.dic'
dictionary named 'cif_core.dic' version 2.4.1 from 2010-06-29.

Automatic conversion script
Id: cif_fix_enum 1527 2010-12-29 10:47:43Z saulius 
;
_cod_original_sg_symbol_H-M 'P -1 '
_cod_original_formula_sum ' C46 H54 F24 N10 P4 '
_cod_database_code 7150283

loop_
_symmetry_equiv_pos_as_xyz
x,y,z
-x,-y,-z

loop_
_atom_site_label
_atom_site_type_symbol
_atom_site_fract_x
_atom_site_fract_y
_atom_site_fract_z
_atom_site_U_iso_or_equiv
_atom_site_occupancy
_atom_site_adp_type
N1 N 0.8890(3) 0.1436(2) 0.6177(2) 0.0327 1.0000 Uani
C1 C 0.9090(3) 0.2465(3) 0.5263(3) 0.0317 1.0000 Uani
N2 N 0.8757(3) 0.2381(2) 0.4383(2) 0.0310 1.0000 Uani
C2 C 0.8801(3) 0.3344(3) 0.3260(3) 0.0316 1.0000 Uani
C3 C 0.7277(3) 0.3684(3) 0.3172(3) 0.0298 1.0000 Uani
C4 C 0.7369(3) 0.4684(3) 0.1994(3) 0.0337 1.0000 Uani
N3 N 0.5933(3) 0.5049(2) 0.1867(2) 0.0301 1.0000 Uani
C5 C 0.5257(4) 0.5989(3) 0.1990(3) 0.0333 1.0000 Uani
N4 N 0.3958(3) 0.6080(2) 0.1834(2) 0.0346 1.0000 Uani
C6 C 0.2868(4) 0.6982(3) 0.1864(3) 0.0431 1.0000 Uani
C7 C 0.3436(4) 0.8017(3) 0.1921(3) 0.0398 1.0000 Uani
C8 C 0.2354(4) 0.9004(3) 0.1723(3) 0.0416 1.0000 Uani
C9 C 0.0906(4) 0.8794(3) 0.2682(3) 0.0372 1.0000 Uani
C10 C 0.8418(3) 0.0634(3) 0.5870(3) 0.0331 1.0000 Uani
C11 C 0.8324(3) 0.1230(3) 0.4737(3) 0.0319 1.0000 Uani
C12 C 0.7884(4) 0.0682(3) 0.4156(3) 0.0392 1.0000 Uani
C13 C 0.7548(4) -0.0485(3) 0.4767(3) 0.0464 1.0000 Uani
C14 C 0.7645(4) -0.1099(3) 0.5910(3) 0.0445 1.0000 Uani
C15 C 0.8077(4) -0.0555(3) 0.6486(3) 0.0389 1.0000 Uani
C16 C 0.4994(3) 0.4481(3) 0.1633(2) 0.0303 1.0000 Uani
C17 C 0.3743(4) 0.5139(3) 0.1606(3) 0.0326 1.0000 Uani
C18 C 0.2567(4) 0.4839(3) 0.1365(3) 0.0384 1.0000 Uani
C19 C 0.2709(4) 0.3855(3) 0.1150(3) 0.0443 1.0000 Uani
C20 C 0.3962(5) 0.3190(3) 0.1166(3) 0.0457 1.0000 Uani
C21 C 0.5130(4) 0.3478(3) 0.1413(3) 0.0378 1.0000 Uani
P1 P 0.75055(10) 0.59148(7) 0.47681(7) 0.0354 1.0000 Uani
F1 F 0.8002(3) 0.72421(19) 0.4155(2) 0.0646 1.0000 Uani
F2 F 0.7094(4) 0.4562(2) 0.5359(3) 0.0833 1.0000 Uani
F3 F 0.6054(3) 0.6158(3) 0.5571(3) 0.0835 1.0000 Uani
F4 F 0.9004(3) 0.5644(3) 0.3987(3) 0.0930 1.0000 Uani
F5 F 0.8259(3) 0.5731(2) 0.5749(2) 0.0626 1.0000 Uani
F6 F 0.6780(3) 0.6102(2) 0.3778(2) 0.0629 1.0000 Uani
P2 P 1.00815(9) 0.22736(7) 0.02190(7) 0.0316 1.0000 Uani
F7 F 0.9969(2) 0.35721(17) 0.0147(2) 0.0501 1.0000 Uani
F8 F 1.0195(3) 0.09761(18) 0.0312(2) 0.0591 1.0000 Uani
F9 F 0.8354(2) 0.2142(2) 0.0707(2) 0.0632 1.0000 Uani
F10 F 1.1817(2) 0.24286(19) -0.0278(2) 0.0477 1.0000 Uani
F11 F 1.0181(3) 0.1825(2) 0.15252(18) 0.0573 1.0000 Uani
F12 F 1.0011(3) 0.2732(2) -0.1085(2) 0.0660 1.0000 Uani
N5 N 0.5332(5) 0.0669(4) 0.1115(5) 0.0898 1.0000 Uani
C22 C 0.6130(5) 0.0020(4) 0.1516(4) 0.0557 1.0000 Uani
C23 C 0.7146(6) -0.0789(4) 0.1954(4) 0.0690 1.0000 Uani
H11 H 0.9440 0.3194 0.5240 0.0374 1.0000 Uiso
H21 H 0.9315 0.4029 0.3189 0.0366 1.0000 Uiso
H22 H 0.9343 0.3101 0.2608 0.0366 1.0000 Uiso
H31 H 0.6730 0.3932 0.3819 0.0359 1.0000 Uiso
H32 H 0.6758 0.3002 0.3241 0.0359 1.0000 Uiso
H41 H 0.7900 0.5358 0.1929 0.0393 1.0000 Uiso
H42 H 0.7917 0.4428 0.1353 0.0393 1.0000 Uiso
H51 H 0.5681 0.6552 0.2175 0.0417 1.0000 Uiso
H61 H 0.2011 0.6633 0.2571 0.0545 1.0000 Uiso
H62 H 0.2555 0.7254 0.1140 0.0545 1.0000 Uiso
H71 H 0.3572 0.7787 0.2709 0.0492 1.0000 Uiso
H72 H 0.4391 0.8288 0.1300 0.0492 1.0000 Uiso
H81 H 0.2832 0.9711 0.1640 0.0497 1.0000 Uiso
H82 H 0.2143 0.9152 0.0977 0.0497 1.0000 Uiso
H91 H 0.0301 0.9498 0.2463 0.0463 1.0000 Uiso
H92 H 0.0391 0.8109 0.2755 0.0463 1.0000 Uiso
H121 H 0.7817 0.1114 0.3341 0.0481 1.0000 Uiso
H131 H 0.7223 -0.0913 0.4385 0.0578 1.0000 Uiso
H141 H 0.7395 -0.1949 0.6315 0.0513 1.0000 Uiso
H151 H 0.8142 -0.0988 0.7302 0.0454 1.0000 Uiso
H181 H 0.1674 0.5316 0.1351 0.0458 1.0000 Uiso
H191 H 0.1894 0.3603 0.0976 0.0542 1.0000 Uiso
H201 H 0.4017 0.2483 0.0994 0.0549 1.0000 Uiso
H211 H 0.6017 0.2994 0.1433 0.0449 1.0000 Uiso
H231 H 0.6626 -0.1535 0.2548 0.0829 1.0000 Uiso
H232 H 0.7654 -0.0470 0.2329 0.0829 1.0000 Uiso
H233 H 0.7878 -0.0932 0.1294 0.0829 1.0000 Uiso

loop_
_atom_site_aniso_label
_atom_site_aniso_U_11
_atom_site_aniso_U_22
_atom_site_aniso_U_33
_atom_site_aniso_U_23
_atom_site_aniso_U_13
_atom_site_aniso_U_12
N1 0.0334(14) 0.0302(13) 0.0372(14) -0.0136(11) -0.0151(11) 0.0041(11)
C1 0.0306(16) 0.0268(15) 0.0361(17) -0.0093(13) -0.0129(13) 0.0026(12)
N2 0.0332(14) 0.0263(12) 0.0349(14) -0.0120(11) -0.0131(11) 0.0033(10)
C2 0.0316(17) 0.0313(16) 0.0287(15) -0.0100(13) -0.0073(13) 0.0003(12)
C3 0.0295(16) 0.0307(15) 0.0296(15) -0.0114(12) -0.0102(12) 0.0005(12)
C4 0.0314(17) 0.0335(16) 0.0334(16) -0.0098(13) -0.0104(13) -0.0004(13)
N3 0.0330(14) 0.0309(13) 0.0276(13) -0.0103(10) -0.0126(11) 0.0014(10)
C5 0.0370(18) 0.0289(15) 0.0385(17) -0.0129(13) -0.0182(14) 0.0018(13)
N4 0.0392(16) 0.0327(14) 0.0399(15) -0.0168(12) -0.0211(12) 0.0065(11)
C6 0.0393(19) 0.0441(19) 0.053(2) -0.0203(16) -0.0245(17) 0.0099(15)
C7 0.0398(19) 0.0398(18) 0.0435(19) -0.0190(15) -0.0155(15) 0.0054(14)
C8 0.047(2) 0.0376(18) 0.0393(18) -0.0157(15) -0.0146(16) 0.0096(15)
C9 0.043(2) 0.0346(17) 0.0381(18) -0.0127(14) -0.0223(15) 0.0066(14)
C10 0.0347(17) 0.0293(15) 0.0360(17) -0.0131(13) -0.0120(13) 0.0032(13)
C11 0.0339(17) 0.0265(15) 0.0340(16) -0.0109(12) -0.0109(13) 0.0043(12)
C12 0.049(2) 0.0354(17) 0.0356(18) -0.0161(14) -0.0135(15) 0.0003(15)
C13 0.061(2) 0.0387(19) 0.045(2) -0.0217(16) -0.0139(17) -0.0040(17)
C14 0.056(2) 0.0272(16) 0.045(2) -0.0123(15) -0.0097(17) -0.0033(15)
C15 0.044(2) 0.0312(17) 0.0379(18) -0.0111(14) -0.0129(15) 0.0042(14)
C16 0.0372(17) 0.0315(15) 0.0215(14) -0.0097(12) -0.0075(12) -0.0035(12)
C17 0.0399(18) 0.0326(15) 0.0309(16) -0.0151(13) -0.0143(13) -0.0003(13)
C18 0.0382(19) 0.0444(19) 0.0320(16) -0.0122(14) -0.0115(14) -0.0058(14)
C19 0.049(2) 0.052(2) 0.0346(18) -0.0163(16) -0.0113(16) -0.0173(17)
C20 0.066(3) 0.0377(18) 0.0334(18) -0.0137(15) -0.0107(17) -0.0142(17)
C21 0.049(2) 0.0323(17) 0.0315(16) -0.0130(14) -0.0095(14) -0.0008(14)
P1 0.0399(5) 0.0332(4) 0.0355(5) -0.0140(4) -0.0131(4) -0.0020(3)
F1 0.0883(19) 0.0396(12) 0.0693(16) -0.0111(11) -0.0377(14) -0.0138(12)
F2 0.140(3) 0.0435(14) 0.0718(17) -0.0073(12) -0.0534(18) -0.0202(15)
F3 0.0463(15) 0.124(3) 0.0738(18) -0.0452(18) -0.0068(13) 0.0176(15)
F4 0.080(2) 0.115(3) 0.0703(18) -0.0424(17) -0.0110(15) 0.0450(18)
F5 0.0670(16) 0.0710(16) 0.0500(13) -0.0101(12) -0.0312(12) -0.0155(12)
F6 0.0872(18) 0.0563(14) 0.0570(14) -0.0140(11) -0.0451(13) -0.0095(12)
P2 0.0339(5) 0.0304(4) 0.0346(4) -0.0131(3) -0.0151(3) -0.0004(3)
F7 0.0509(13) 0.0314(10) 0.0660(14) -0.0196(10) -0.0160(11) 0.0053(9)
F8 0.0684(15) 0.0393(12) 0.0781(16) -0.0332(12) -0.0180(12) -0.0041(10)
F9 0.0327(12) 0.0677(15) 0.0854(18) -0.0328(13) -0.0077(11) -0.0047(10)
F10 0.0330(11) 0.0535(12) 0.0638(13) -0.0299(11) -0.0156(9) 0.0033(9)
F11 0.0804(17) 0.0564(14) 0.0361(11) -0.0157(10) -0.0248(11) 0.0086(12)
F12 0.0714(17) 0.0916(19) 0.0447(13) -0.0264(12) -0.0337(12) 0.0100(13)
N5 0.067(3) 0.072(3) 0.122(4) -0.030(3) -0.030(3) 0.005(2)
C22 0.048(2) 0.049(2) 0.071(3) -0.026(2) -0.014(2) -0.0045(19)
C23 0.076(3) 0.065(3) 0.066(3) -0.022(2) -0.030(2) 0.009(2)

loop_
_atom_type_symbol
_atom_type_scat_dispersion_real
_atom_type_scat_dispersion_imag
_atom_type_scat_Cromer_Mann_a1
_atom_type_scat_Cromer_Mann_b1
_atom_type_scat_Cromer_Mann_a2
_atom_type_scat_Cromer_Mann_b2
_atom_type_scat_Cromer_Mann_a3
_atom_type_scat_Cromer_Mann_b3
_atom_type_scat_Cromer_Mann_a4
_atom_type_scat_Cromer_Mann_b4
_atom_type_scat_Cromer_Mann_c
_atom_type_scat_source
'C ' 0.0033 0.0016 2.3100 20.8439 1.0200 10.2075 1.5886 0.5687 0.8650 51.6512 0.2156 International_Tables_Vol_IV_Table_2.2B
'H ' 0.0000 0.0000 0.4930 10.5109 0.3229 26.1257 0.1402 3.1424 0.0408 57.7998 0.0030 International_Tables_Vol_IV_Table_2.2B
'F ' 0.0171 0.0103 3.5392 10.2825 2.6412 4.2944 1.5170 0.2615 1.0243 26.1476 0.2776 International_Tables_Vol_IV_Table_2.2B
'N ' 0.0061 0.0033 12.2126 0.0057 3.1322 9.8933 2.0125 28.9975 1.1663 0.5826 -11.5290 International_Tables_Vol_IV_Table_2.2B
'P ' 0.1023 0.0942 6.4345 1.9067 4.1791 27.1570 1.7800 0.5260 1.4908 68.1645 1.1149 International_Tables_Vol_IV_Table_2.2B

loop_
_geom_angle_atom_site_label_1
_geom_angle_site_symmetry_1
_geom_angle_atom_site_label_2
_geom_angle_site_symmetry_2
_geom_angle_atom_site_label_3
_geom_angle_site_symmetry_3
_geom_angle
_geom_angle_publ_flag
C1 . N1 . C9 2_666 125.7(3) yes
C1 . N1 . C10 . 108.0(3) yes
C9 2_666 N1 . C10 . 126.3(3) yes
N1 . C1 . N2 . 110.4(3) yes
N1 . C1 . H11 . 124.815 no
N2 . C1 . H11 . 124.815 no
C1 . N2 . C2 . 125.4(3) yes
C1 . N2 . C11 . 108.2(2) yes
C2 . N2 . C11 . 126.4(2) yes
N2 . C2 . C3 . 111.2(2) yes
N2 . C2 . H21 . 109.050 no
C3 . C2 . H21 . 109.050 no
N2 . C2 . H22 . 109.050 no
C3 . C2 . H22 . 109.050 no
H21 . C2 . H22 . 109.467 no
C2 . C3 . C4 . 109.5(2) yes
C2 . C3 . H31 . 109.457 no
C4 . C3 . H31 . 109.457 no
C2 . C3 . H32 . 109.457 no
C4 . C3 . H32 . 109.457 no
H31 . C3 . H32 . 109.467 no
C3 . C4 . N3 . 111.7(2) yes
C3 . C4 . H41 . 108.902 no
N3 . C4 . H41 . 108.902 no
C3 . C4 . H42 . 108.902 no
N3 . C4 . H42 . 108.902 no
H41 . C4 . H42 . 109.467 no
C4 . N3 . C5 . 125.7(3) yes
C4 . N3 . C16 . 127.0(3) yes
C5 . N3 . C16 . 107.2(3) yes
N3 . C5 . N4 . 111.4(3) yes
N3 . C5 . H51 . 124.285 no
N4 . C5 . H51 . 124.285 no
C5 . N4 . C6 . 129.6(3) yes
C5 . N4 . C17 . 107.7(3) yes
C6 . N4 . C17 . 122.7(3) yes
N4 . C6 . C7 . 113.1(3) yes
N4 . C6 . H61 . 108.551 no
C7 . C6 . H61 . 108.551 no
N4 . C6 . H62 . 108.551 no
C7 . C6 . H62 . 108.551 no
H61 . C6 . H62 . 109.467 no
C6 . C7 . C8 . 110.1(3) yes
C6 . C7 . H71 . 109.318 no
C8 . C7 . H71 . 109.318 no
C6 . C7 . H72 . 109.318 no
C8 . C7 . H72 . 109.318 no
H71 . C7 . H72 . 109.467 no
C7 . C8 . C9 . 116.2(3) yes
C7 . C8 . H81 . 107.761 no
C9 . C8 . H81 . 107.761 no
C7 . C8 . H82 . 107.761 no
C9 . C8 . H82 . 107.761 no
H81 . C8 . H82 . 109.467 no
N1 2_666 C9 . C8 . 111.6(3) yes
N1 2_666 C9 . H91 . 108.933 no
C8 . C9 . H91 . 108.933 no
N1 2_666 C9 . H92 . 108.933 no
C8 . C9 . H92 . 108.933 no
H91 . C9 . H92 . 109.467 no
N1 . C10 . C11 . 107.0(3) yes
N1 . C10 . C15 . 131.5(3) yes
C11 . C10 . C15 . 121.4(3) yes
N2 . C11 . C10 . 106.4(3) yes
N2 . C11 . C12 . 131.4(3) yes
C10 . C11 . C12 . 122.1(3) yes
C11 . C12 . C13 . 116.1(3) yes
C11 . C12 . H121 . 121.929 no
C13 . C12 . H121 . 121.929 no
C12 . C13 . C14 . 122.3(3) yes
C12 . C13 . H131 . 118.832 no
C14 . C13 . H131 . 118.832 no
C13 . C14 . C15 . 121.5(3) yes
C13 . C14 . H141 . 119.244 no
C15 . C14 . H141 . 119.244 no
C10 . C15 . C14 . 116.5(3) yes
C10 . C15 . H151 . 121.764 no
C14 . C15 . H151 . 121.764 no
N3 . C16 . C17 . 106.8(3) yes
N3 . C16 . C21 . 132.3(3) yes
C17 . C16 . C21 . 120.9(3) yes
N4 . C17 . C16 . 106.8(3) yes
N4 . C17 . C18 . 130.5(3) yes
C16 . C17 . C18 . 122.7(3) yes
C17 . C18 . C19 . 116.0(3) yes
C17 . C18 . H181 . 121.992 no
C19 . C18 . H181 . 121.992 no
C18 . C19 . C20 . 121.9(3) yes
C18 . C19 . H191 . 119.027 no
C20 . C19 . H191 . 119.027 no
C19 . C20 . C21 . 122.3(3) yes
C19 . C20 . H201 . 118.833 no
C21 . C20 . H201 . 118.833 no
C16 . C21 . C20 . 116.1(3) yes
C16 . C21 . H211 . 121.964 no
C20 . C21 . H211 . 121.964 no
F1 . P1 . F2 . 176.94(18) yes
F1 . P1 . F3 . 92.38(17) yes
F2 . P1 . F3 . 90.55(19) yes
F1 . P1 . F4 . 88.32(18) yes
F2 . P1 . F4 . 88.73(19) yes
F3 . P1 . F4 . 178.08(17) yes
F1 . P1 . F5 . 89.61(13) yes
F2 . P1 . F5 . 89.57(14) yes
F3 . P1 . F5 . 88.77(16) yes
F4 . P1 . F5 . 89.44(16) yes
F1 . P1 . F6 . 90.02(13) yes
F2 . P1 . F6 . 90.76(14) yes
F3 . P1 . F6 . 92.02(16) yes
F4 . P1 . F6 . 89.77(17) yes
F5 . P1 . F6 . 179.14(15) yes
F7 . P2 . F8 . 179.04(14) yes
F7 . P2 . F9 . 89.41(13) yes
F8 . P2 . F9 . 90.59(13) yes
F7 . P2 . F10 . 89.67(11) yes
F8 . P2 . F10 . 90.33(13) yes
F9 . P2 . F10 . 179.05(13) yes
F7 . P2 . F11 . 89.16(12) yes
F8 . P2 . F11 . 89.87(13) yes
F9 . P2 . F11 . 90.37(14) yes
F10 . P2 . F11 . 89.86(13) yes
F7 . P2 . F12 . 90.36(14) yes
F8 . P2 . F12 . 90.60(14) yes
F9 . P2 . F12 . 90.59(14) yes
F10 . P2 . F12 . 89.17(13) yes
F11 . P2 . F12 . 178.93(14) yes
N5 . C22 . C23 . 176.9(6) yes
C22 . C23 . H231 . 109.467 no
C22 . C23 . H232 . 109.467 no
H231 . C23 . H232 . 109.476 no
C22 . C23 . H233 . 109.466 no
H231 . C23 . H233 . 109.476 no
H232 . C23 . H233 . 109.476 no

loop_
_geom_bond_atom_site_label_1
_geom_bond_site_symmetry_1
_geom_bond_atom_site_label_2
_geom_bond_site_symmetry_2
_geom_bond_distance
_geom_bond_publ_flag
N1 . C1 . 1.337(4) yes
N1 . C9 2_666 1.475(4) yes
N1 . C10 . 1.394(4) yes
C1 . N2 . 1.335(4) yes
C1 . H11 . 1.000 no
N2 . C2 . 1.465(4) yes
N2 . C11 . 1.398(4) yes
C2 . C3 . 1.518(4) yes
C2 . H21 . 1.000 no
C2 . H22 . 1.000 no
C3 . C4 . 1.523(4) yes
C3 . H31 . 1.000 no
C3 . H32 . 1.000 no
C4 . N3 . 1.455(4) yes
C4 . H41 . 1.000 no
C4 . H42 . 1.000 no
N3 . C5 . 1.338(4) yes
N3 . C16 . 1.388(4) yes
C5 . N4 . 1.321(4) yes
C5 . H51 . 1.000 no
N4 . C6 . 1.473(4) yes
N4 . C17 . 1.389(4) yes
C6 . C7 . 1.507(5) yes
C6 . H61 . 1.000 no
C6 . H62 . 1.000 no
C7 . C8 . 1.532(5) yes
C7 . H71 . 1.000 no
C7 . H72 . 1.000 no
C8 . C9 . 1.521(5) yes
C8 . H81 . 1.000 no
C8 . H82 . 1.000 no
C9 . H91 . 1.000 no
C9 . H92 . 1.000 no
C10 . C11 . 1.390(4) yes
C10 . C15 . 1.399(5) yes
C11 . C12 . 1.392(5) yes
C12 . C13 . 1.374(5) yes
C12 . H121 . 1.000 no
C13 . C14 . 1.403(5) yes
C13 . H131 . 1.000 no
C14 . C15 . 1.379(5) yes
C14 . H141 . 1.000 no
C15 . H151 . 1.000 no
C16 . C17 . 1.394(4) yes
C16 . C21 . 1.396(4) yes
C17 . C18 . 1.397(4) yes
C18 . C19 . 1.368(5) yes
C18 . H181 . 1.000 no
C19 . C20 . 1.401(6) yes
C19 . H191 . 1.000 no
C20 . C21 . 1.387(5) yes
C20 . H201 . 1.000 no
C21 . H211 . 1.000 no
P1 . F1 . 1.583(2) yes
P1 . F2 . 1.593(3) yes
P1 . F3 . 1.557(3) yes
P1 . F4 . 1.588(3) yes
P1 . F5 . 1.595(2) yes
P1 . F6 . 1.586(2) yes
P2 . F7 . 1.597(2) yes
P2 . F8 . 1.587(2) yes
P2 . F9 . 1.591(2) yes
P2 . F10 . 1.601(2) yes
P2 . F11 . 1.599(2) yes
P2 . F12 . 1.585(2) yes
N5 . C22 . 1.145(6) yes
C22 . C23 . 1.413(7) yes
C23 . H231 . 1.000 no
C23 . H232 . 1.000 no
C23 . H233 . 1.000 no
